data_7047725
loop_
_publ_author_name
'Alaji, Zahra'
'Safaei, Elham'
'Yi, Hong'
'Cong, Hengjiang'
'Wojtczak, Andrzej'
'Lei, Aiwen'

_publ_section_title
;
 Redox active ligand and metal cooperation for C(sp<sup>2</sup>)-H
 oxidation: extension of the galactose oxidase mechanism in water-mediated
 amide formation.
;
_journal_issue 43
_journal_name_full 'Dalton transactions (Cambridge, England : 2003)'
_journal_page_first 15293
_journal_page_last 15297
_journal_paper_doi 10.1039/c8dt03477j
_journal_volume 47
_journal_year 2018
_chemical_formula_moiety 'C28 H33 N3 Ni O2'
_chemical_formula_sum 'C28 H33 N3 Ni O2'
_chemical_formula_weight 502.28
_space_group_crystal_system triclinic
_space_group_IT_number 2
_space_group_name_Hall '-P 1'
_space_group_name_H-M_alt 'P -1'
_symmetry_space_group_name_Hall '-P 1'
_symmetry_space_group_name_H-M 'P -1'
_atom_sites_solution_hydrogens difmap
_atom_sites_solution_primary patterson
_atom_sites_solution_secondary difmap
_audit_creation_method SHELXL-2016/6
_audit_update_record
;
2018-02-24 deposited with the CCDC.
2018-09-28 downloaded from the CCDC.
;
_cell_angle_alpha 101.276(7)
_cell_angle_beta 95.203(7)
_cell_angle_gamma 99.728(7)
_cell_formula_units_Z 2
_cell_length_a 9.3643(8)
_cell_length_b 9.9780(8)
_cell_length_c 14.3688(12)
_cell_measurement_reflns_used 4254
_cell_measurement_temperature 293(2)
_cell_measurement_theta_max 28.1153
_cell_measurement_theta_min 2.1051
_cell_volume 1287.05(19)
_computing_cell_refinement 'CrysAlisPro 1.171.38.43 (Rigaku OD, 2015)'
_computing_data_collection 'CrysAlisPro 1.171.38.43 (Rigaku OD, 2015)'
_computing_data_reduction 'CrysAlisPro 1.171.38.43 (Rigaku OD, 2015)'
_computing_publication_material 'CIFTAB-2016 (Sheldrick, 2016)'
_computing_structure_refinement 'SHELXL-2016/6 (Sheldrick, 2016)'
_computing_structure_solution 'SHELXS-2014 (Sheldrick, 2014)'
_diffrn_ambient_temperature 293(2)
_diffrn_detector_area_resol_mean 8.2564
_diffrn_measured_fraction_theta_full 0.999
_diffrn_measured_fraction_theta_max 0.878
_diffrn_measurement_device_type 'Oxford Sapphire CCD'
_diffrn_measurement_method \q/2\q
_diffrn_radiation_type MoK\a
_diffrn_radiation_wavelength 0.71073
_diffrn_reflns_av_R_equivalents 0.0542
_diffrn_reflns_av_unetI/netI 0.0523
_diffrn_reflns_Laue_measured_fraction_full 0.999
_diffrn_reflns_Laue_measured_fraction_max 0.878
_diffrn_reflns_limit_h_max 12
_diffrn_reflns_limit_h_min -6
_diffrn_reflns_limit_k_max 11
_diffrn_reflns_limit_k_min -12
_diffrn_reflns_limit_l_max 18
_diffrn_reflns_limit_l_min -17
_diffrn_reflns_number 8310
_diffrn_reflns_point_group_measured_fraction_full 0.999
_diffrn_reflns_point_group_measured_fraction_max 0.878
_diffrn_reflns_theta_full 25.000
_diffrn_reflns_theta_max 28.096
_diffrn_reflns_theta_min 2.225
_diffrn_source 'fine-focus sealed tube'
_exptl_absorpt_coefficient_mu 0.783
_exptl_absorpt_correction_T_max 0.909
_exptl_absorpt_correction_T_min 0.725
_exptl_absorpt_correction_type analytical
_exptl_absorpt_process_details 'CrysAlisPro 1.171.38.43 (Rigaku OD, 2015)'
_exptl_crystal_colour brown
_exptl_crystal_density_diffrn 1.296
_exptl_crystal_description Plate
_exptl_crystal_F_000 532
_exptl_crystal_recrystallization_method 'Re-crystallisation from solvent'
_exptl_crystal_size_max 0.544
_exptl_crystal_size_mid 0.318
_exptl_crystal_size_min 0.130
_refine_diff_density_max 0.408
_refine_diff_density_min -0.517
_refine_diff_density_rms 0.087
_refine_ls_extinction_method none
_refine_ls_goodness_of_fit_ref 1.028
_refine_ls_hydrogen_treatment constr
_refine_ls_matrix_type full
_refine_ls_number_parameters 307
_refine_ls_number_reflns 5514
_refine_ls_number_restraints 0
_refine_ls_restrained_S_all 1.028
_refine_ls_R_factor_all 0.0671
_refine_ls_R_factor_gt 0.0470
_refine_ls_shift/su_max 0.000
_refine_ls_shift/su_mean 0.000
_refine_ls_structure_factor_coef Fsqd
_refine_ls_weighting_details 'w=1/[\s^2^(Fo^2^)+(0.0872P)^2^] where P=(Fo^2^+2Fc^2^)/3'
_refine_ls_weighting_scheme calc
_refine_ls_wR_factor_gt 0.1246
_refine_ls_wR_factor_ref 0.1377
_reflns_Friedel_coverage 0.000
_reflns_number_gt 4173
_reflns_number_total 5514
_reflns_threshold_expression 'I > 2\s(I)'
_cod_data_source_file c8dt03477j2.cif
_cod_data_source_block e712a
_cod_depositor_comments 'Adding full bibliography for 7047724--7047728.cif.'
_cod_original_cell_volume 1287.04(19)
_cod_database_code 7047725
_shelx_shelxl_version_number 2016/6
_shelx_space_group_comment
;
The symmetry employed for this shelxl refinement is uniquely defined
by the following loop, which should always be used as a source of
symmetry information in preference to the above space-group names.
They are only intended as comments.
;
_shelx_estimated_absorpt_t_min 0.676
_shelx_estimated_absorpt_t_max 0.905

loop_
_space_group_symop_operation_xyz
'x, y, z'
'-x, -y, -z'

loop_
_atom_site_label
_atom_site_type_symbol
_atom_site_fract_x
_atom_site_fract_y
_atom_site_fract_z
_atom_site_U_iso_or_equiv
_atom_site_adp_type
_atom_site_occupancy
_atom_site_site_symmetry_order
_atom_site_calc_flag
_atom_site_refinement_flags_posn
_atom_site_refinement_flags_adp
Ni1 Ni 0.53502(3) -0.30081(3) 0.12129(2) 0.03601(13) Uani 1 1 d . .
O1 O 0.4759(2) -0.3058(2) 0.23967(13) 0.0444(4) Uani 1 1 d . .
C1 C 0.3714(3) -0.2331(3) 0.25887(17) 0.0377(6) Uani 1 1 d . .
C2 C 0.3065(3) -0.2214(3) 0.34445(18) 0.0453(6) Uani 1 1 d . .
C3 C 0.2031(3) -0.1371(3) 0.35484(18) 0.0450(7) Uani 1 1 d . .
H3A H 0.159411 -0.128945 0.410760 0.054 Uiso 1 1 calc R U
C4 C 0.1593(3) -0.0629(3) 0.28683(18) 0.0388(6) Uani 1 1 d . .
C5 C 0.2220(3) -0.0781(3) 0.20262(17) 0.0377(6) Uani 1 1 d . .
H5A H 0.196156 -0.030898 0.155843 0.045 Uiso 1 1 calc R U
C6 C 0.3241(3) -0.1646(3) 0.18833(17) 0.0358(5) Uani 1 1 d . .
N1 N 0.3958(2) -0.1939(2) 0.10542(14) 0.0345(4) Uani 1 1 d . .
C7 C 0.3642(3) -0.1465(3) 0.02898(18) 0.0398(6) Uani 1 1 d . .
H7A H 0.294726 -0.089806 0.031402 0.048 Uiso 1 1 calc R U
C8 C 0.4271(3) -0.1742(3) -0.05749(18) 0.0391(6) Uani 1 1 d . .
C9 C 0.3730(3) -0.1171(3) -0.13338(19) 0.0476(7) Uani 1 1 d . .
H9A H 0.302695 -0.062156 -0.122841 0.057 Uiso 1 1 calc R U
C10 C 0.4198(3) -0.1395(3) -0.22098(19) 0.0512(7) Uani 1 1 d . .
H10A H 0.383831 -0.099685 -0.269310 0.061 Uiso 1 1 calc R U
C11 C 0.5239(4) -0.2246(4) -0.2362(2) 0.0554(8) Uani 1 1 d . .
H11A H 0.555176 -0.243211 -0.296154 0.066 Uiso 1 1 calc R U
C12 C 0.5810(3) -0.2812(3) -0.16457(19) 0.0479(7) Uani 1 1 d . .
H12A H 0.650940 -0.336075 -0.177150 0.058 Uiso 1 1 calc R U
C13 C 0.5360(3) -0.2580(3) -0.07206(18) 0.0381(6) Uani 1 1 d . .
N2 N 0.5947(2) -0.3091(2) 0.00117(15) 0.0381(5) Uani 1 1 d . .
C14 C 0.7046(3) -0.3927(3) -0.01988(19) 0.0411(6) Uani 1 1 d . .
H14A H 0.660929 -0.471930 -0.072254 0.049 Uiso 1 1 calc R U
C15 C 0.7452(3) -0.4491(3) 0.0666(2) 0.0442(6) Uani 1 1 d . .
C16 C 0.8497(3) -0.5311(3) 0.0702(3) 0.0574(8) Uani 1 1 d . .
H16A H 0.892569 -0.561114 0.015976 0.069 Uiso 1 1 calc R U
C17 C 0.8898(4) -0.5679(4) 0.1550(3) 0.0689(10) Uani 1 1 d . .
H17A H 0.961893 -0.620783 0.159405 0.083 Uiso 1 1 calc R U
C18 C 0.8204(4) -0.5244(4) 0.2338(3) 0.0626(9) Uani 1 1 d . .
H18A H 0.845617 -0.547509 0.291983 0.075 Uiso 1 1 calc R U
C19 C 0.7145(3) -0.4473(3) 0.2248(2) 0.0512(7) Uani 1 1 d . .
H19A H 0.665989 -0.421279 0.277113 0.061 Uiso 1 1 calc R U
N3 N 0.6775(2) -0.4073(2) 0.14285(16) 0.0407(5) Uani 1 1 d . .
C20 C 0.3516(4) -0.2991(4) 0.4214(2) 0.0560(8) Uani 1 1 d . .
C21 C 0.2630(5) -0.2788(5) 0.5057(2) 0.0925(15) Uani 1 1 d . .
H21A H 0.276057 -0.181290 0.533884 0.111 Uiso 1 1 calc R U
H21B H 0.161393 -0.315139 0.483440 0.111 Uiso 1 1 calc R U
H21C H 0.295869 -0.327062 0.552609 0.111 Uiso 1 1 calc R U
C22 C 0.5136(5) -0.2438(5) 0.4592(3) 0.0836(12) Uani 1 1 d . .
H22A H 0.528461 -0.145860 0.486223 0.125 Uiso 1 1 calc R U
H22B H 0.542622 -0.291555 0.507595 0.125 Uiso 1 1 calc R U
H22C H 0.571255 -0.259551 0.407625 0.125 Uiso 1 1 calc R U
C23 C 0.3282(5) -0.4543(4) 0.3787(3) 0.0782(12) Uani 1 1 d . .
H23A H 0.382890 -0.469661 0.325510 0.117 Uiso 1 1 calc R U
H23B H 0.360695 -0.501511 0.426385 0.117 Uiso 1 1 calc R U
H23C H 0.226218 -0.489587 0.357216 0.117 Uiso 1 1 calc R U
C24 C 0.0467(3) 0.0310(3) 0.30912(19) 0.0443(6) Uani 1 1 d . .
C25 C 0.0217(4) 0.1132(3) 0.2317(2) 0.0573(8) Uani 1 1 d . .
H25A H 0.112479 0.170005 0.225624 0.069 Uiso 1 1 calc R U
H25B H -0.015483 0.049688 0.171822 0.069 Uiso 1 1 calc R U
H25C H -0.047545 0.171475 0.249168 0.069 Uiso 1 1 calc R U
C26 C 0.1021(4) 0.1358(4) 0.4030(2) 0.0689(10) Uani 1 1 d . .
H26A H 0.193742 0.191639 0.397493 0.103 Uiso 1 1 calc R U
H26B H 0.032257 0.194658 0.417208 0.103 Uiso 1 1 calc R U
H26C H 0.115199 0.087046 0.453612 0.103 Uiso 1 1 calc R U
C27 C -0.0985(4) -0.0579(4) 0.3173(3) 0.0638(9) Uani 1 1 d . .
H27A H -0.132873 -0.123730 0.257978 0.077 Uiso 1 1 calc R U
H27B H -0.085629 -0.106906 0.367774 0.077 Uiso 1 1 calc R U
H27C H -0.168571 0.000706 0.331370 0.077 Uiso 1 1 calc R U
O2 O 0.8348(2) -0.3216(2) -0.04814(13) 0.0474(5) Uani 1 1 d . .
C28 C 0.9032(3) -0.1986(3) 0.0173(2) 0.0588(8) Uani 1 1 d . .
H28A H 0.988814 -0.157061 -0.006261 0.071 Uiso 1 1 calc R U
H28B H 0.836867 -0.134789 0.024880 0.071 Uiso 1 1 calc R U
H28C H 0.930517 -0.219996 0.077950 0.071 Uiso 1 1 calc R U

loop_
_atom_site_aniso_label
_atom_site_aniso_U_11
_atom_site_aniso_U_22
_atom_site_aniso_U_33
_atom_site_aniso_U_23
_atom_site_aniso_U_13
_atom_site_aniso_U_12
Ni1 0.03158(19) 0.0468(2) 0.03535(19) 0.01018(13) 0.00910(12) 0.01916(14)
O1 0.0455(11) 0.0608(12) 0.0391(10) 0.0165(8) 0.0132(8) 0.0333(9)
C1 0.0366(13) 0.0484(15) 0.0336(12) 0.0079(10) 0.0082(10) 0.0223(12)
C2 0.0533(17) 0.0579(17) 0.0339(13) 0.0136(12) 0.0104(11) 0.0289(14)
C3 0.0494(16) 0.0633(18) 0.0345(13) 0.0159(12) 0.0167(11) 0.0322(14)
C4 0.0351(13) 0.0508(15) 0.0381(13) 0.0104(11) 0.0100(10) 0.0254(12)
C5 0.0363(13) 0.0464(14) 0.0350(12) 0.0100(10) 0.0060(10) 0.0189(12)
C6 0.0309(12) 0.0487(14) 0.0328(12) 0.0088(10) 0.0083(9) 0.0190(11)
N1 0.0313(11) 0.0439(12) 0.0321(10) 0.0085(8) 0.0078(8) 0.0150(9)
C7 0.0354(13) 0.0494(15) 0.0400(13) 0.0127(11) 0.0089(10) 0.0175(12)
C8 0.0360(13) 0.0481(15) 0.0345(12) 0.0099(11) 0.0061(10) 0.0102(12)
C9 0.0446(16) 0.0616(18) 0.0422(15) 0.0157(12) 0.0072(11) 0.0196(14)
C10 0.0542(18) 0.0676(19) 0.0360(14) 0.0171(13) 0.0054(12) 0.0168(15)
C11 0.0535(18) 0.077(2) 0.0353(14) 0.0118(14) 0.0139(12) 0.0074(16)
C12 0.0432(16) 0.0607(18) 0.0399(14) 0.0037(12) 0.0143(12) 0.0132(14)
C13 0.0339(13) 0.0436(14) 0.0353(13) 0.0039(10) 0.0073(10) 0.0075(11)
N2 0.0317(11) 0.0451(12) 0.0406(11) 0.0076(9) 0.0133(9) 0.0139(10)
C14 0.0321(13) 0.0463(15) 0.0464(14) 0.0045(11) 0.0160(11) 0.0121(12)
C15 0.0356(14) 0.0410(14) 0.0597(17) 0.0108(12) 0.0154(12) 0.0132(12)
C16 0.0508(18) 0.0565(18) 0.081(2) 0.0265(16) 0.0327(16) 0.0291(15)
C17 0.058(2) 0.075(2) 0.097(3) 0.043(2) 0.0299(19) 0.0419(18)
C18 0.0530(19) 0.076(2) 0.079(2) 0.0397(18) 0.0164(16) 0.0373(17)
C19 0.0477(17) 0.0621(18) 0.0547(17) 0.0217(14) 0.0129(13) 0.0264(15)
N3 0.0338(11) 0.0466(12) 0.0462(12) 0.0125(10) 0.0112(9) 0.0143(10)
C20 0.072(2) 0.078(2) 0.0378(14) 0.0234(14) 0.0189(13) 0.0505(18)
C21 0.135(4) 0.132(4) 0.0485(19) 0.047(2) 0.041(2) 0.083(3)
C22 0.095(3) 0.114(3) 0.053(2) 0.016(2) -0.0076(19) 0.059(3)
C23 0.113(3) 0.077(2) 0.070(2) 0.0393(19) 0.036(2) 0.048(2)
C24 0.0423(15) 0.0557(16) 0.0429(14) 0.0096(12) 0.0127(11) 0.0287(13)
C25 0.0582(19) 0.068(2) 0.0606(19) 0.0225(15) 0.0169(15) 0.0387(17)
C26 0.072(2) 0.078(2) 0.058(2) -0.0050(17) 0.0069(16) 0.043(2)
C27 0.0501(19) 0.084(2) 0.073(2) 0.0286(18) 0.0257(16) 0.0320(18)
O2 0.0351(10) 0.0607(12) 0.0476(11) 0.0086(9) 0.0162(8) 0.0107(9)
C28 0.0457(17) 0.0590(19) 0.070(2) 0.0151(16) 0.0115(15) 0.0002(15)

loop_
_atom_type_symbol
_atom_type_description
_atom_type_scat_dispersion_real
_atom_type_scat_dispersion_imag
_atom_type_scat_source
C C 0.0033 0.0016 'International Tables Vol C Tables 4.2.6.8 and 6.1.1.4'
H H 0.0000 0.0000 'International Tables Vol C Tables 4.2.6.8 and 6.1.1.4'
N N 0.0061 0.0033 'International Tables Vol C Tables 4.2.6.8 and 6.1.1.4'
O O 0.0106 0.0060 'International Tables Vol C Tables 4.2.6.8 and 6.1.1.4'
Ni Ni 0.3393 1.1124 'International Tables Vol C Tables 4.2.6.8 and 6.1.1.4'

loop_
_geom_angle_atom_site_label_1
_geom_angle_atom_site_label_2
_geom_angle_atom_site_label_3
_geom_angle
O1 Ni1 N1 86.58(8)
O1 Ni1 N2 175.97(9)
N1 Ni1 N2 96.36(9)
O1 Ni1 N3 91.35(9)
N1 Ni1 N3 177.69(9)
N2 Ni1 N3 85.77(9)
C1 O1 Ni1 113.08(16)
O1 C1 C6 116.8(2)
O1 C1 C2 124.2(2)
C6 C1 C2 119.0(2)
C3 C2 C1 116.9(2)
C3 C2 C20 122.7(2)
C1 C2 C20 120.4(2)
C2 C3 C4 124.7(2)
C2 C3 H3A 117.6
C4 C3 H3A 117.6
C5 C4 C3 117.4(2)
C5 C4 C24 123.3(2)
C3 C4 C24 119.3(2)
C4 C5 C6 119.7(2)
C4 C5 H5A 120.2
C6 C5 H5A 120.2
C5 C6 C1 122.1(2)
C5 C6 N1 126.7(2)
C1 C6 N1 111.2(2)
C7 N1 C6 121.9(2)
C7 N1 Ni1 125.88(18)
C6 N1 Ni1 112.19(16)
N1 C7 C8 125.5(2)
N1 C7 H7A 117.2
C8 C7 H7A 117.2
C9 C8 C7 116.5(2)
C9 C8 C13 119.5(2)
C7 C8 C13 123.9(2)
C10 C9 C8 122.6(3)
C10 C9 H9A 118.7
C8 C9 H9A 118.7
C9 C10 C11 117.9(3)
C9 C10 H10A 121.0
C11 C10 H10A 121.0
C12 C11 C10 121.7(3)
C12 C11 H11A 119.2
C10 C11 H11A 119.2
C11 C12 C13 121.7(3)
C11 C12 H12A 119.2
C13 C12 H12A 119.2
N2 C13 C12 122.8(2)
N2 C13 C8 120.7(2)
C12 C13 C8 116.5(2)
C13 N2 C14 117.0(2)
C13 N2 Ni1 127.27(18)
C14 N2 Ni1 115.36(18)
O2 C14 N2 115.0(2)
O2 C14 C15 109.2(2)
N2 C14 C15 108.8(2)
O2 C14 H14A 107.9
N2 C14 H14A 107.9
C15 C14 H14A 107.9
N3 C15 C16 121.9(3)
N3 C15 C14 114.9(2)
C16 C15 C14 123.1(3)
C17 C16 C15 119.4(3)
C17 C16 H16A 120.3
C15 C16 H16A 120.3
C16 C17 C18 118.7(3)
C16 C17 H17A 120.6
C18 C17 H17A 120.6
C19 C18 C17 119.1(3)
C19 C18 H18A 120.5
C17 C18 H18A 120.5
N3 C19 C18 122.6(3)
N3 C19 H19A 118.7
C18 C19 H19A 118.7
C15 N3 C19 118.3(3)
C15 N3 Ni1 114.97(19)
C19 N3 Ni1 126.8(2)
C23 C20 C21 107.9(3)
C23 C20 C22 109.4(3)
C21 C20 C22 108.4(3)
C23 C20 C2 110.0(3)
C21 C20 C2 112.1(2)
C22 C20 C2 108.9(3)
C20 C21 H21A 109.5
C20 C21 H21B 109.5
H21A C21 H21B 109.5
C20 C21 H21C 109.5
H21A C21 H21C 109.5
H21B C21 H21C 109.5
C20 C22 H22A 109.5
C20 C22 H22B 109.5
H22A C22 H22B 109.5
C20 C22 H22C 109.5
H22A C22 H22C 109.5
H22B C22 H22C 109.5
C20 C23 H23A 109.5
C20 C23 H23B 109.5
H23A C23 H23B 109.5
C20 C23 H23C 109.5
H23A C23 H23C 109.5
H23B C23 H23C 109.5
C27 C24 C26 109.8(3)
C27 C24 C25 108.4(3)
C26 C24 C25 107.6(3)
C27 C24 C4 109.5(2)
C26 C24 C4 109.2(2)
C25 C24 C4 112.4(2)
C24 C25 H25A 109.5
C24 C25 H25B 109.5
H25A C25 H25B 109.5
C24 C25 H25C 109.5
H25A C25 H25C 109.5
H25B C25 H25C 109.5
C24 C26 H26A 109.5
C24 C26 H26B 109.5
H26A C26 H26B 109.5
C24 C26 H26C 109.5
H26A C26 H26C 109.5
H26B C26 H26C 109.5
C24 C27 H27A 109.5
C24 C27 H27B 109.5
H27A C27 H27B 109.5
C24 C27 H27C 109.5
H27A C27 H27C 109.5
H27B C27 H27C 109.5
C28 O2 C14 114.2(2)
O2 C28 H28A 109.5
O2 C28 H28B 109.5
H28A C28 H28B 109.5
O2 C28 H28C 109.5
H28A C28 H28C 109.5
H28B C28 H28C 109.5

loop_
_geom_bond_atom_site_label_1
_geom_bond_atom_site_label_2
_geom_bond_distance
Ni1 O1 1.8431(18)
Ni1 N1 1.844(2)
Ni1 N2 1.853(2)
Ni1 N3 1.881(2)
O1 C1 1.330(3)
C1 C6 1.408(3)
C1 C2 1.413(3)
C2 C3 1.386(4)
C2 C20 1.537(4)
C3 C4 1.409(4)
C3 H3A 0.9300
C4 C5 1.385(3)
C4 C24 1.539(3)
C5 C6 1.395(3)
C5 H5A 0.9300
C6 N1 1.425(3)
N1 C7 1.308(3)
C7 C8 1.422(3)
C7 H7A 0.9300
C8 C9 1.418(4)
C8 C13 1.429(4)
C9 C10 1.360(4)
C9 H9A 0.9300
C10 C11 1.401(4)
C10 H10A 0.9300
C11 C12 1.376(4)
C11 H11A 0.9300
C12 C13 1.418(3)
C12 H12A 0.9300
C13 N2 1.367(3)
N2 C14 1.448(3)
C14 O2 1.437(3)
C14 C15 1.505(4)
C14 H14A 0.9800
C15 N3 1.346(3)
C15 C16 1.381(4)
C16 C17 1.378(5)
C16 H16A 0.9300
C17 C18 1.389(5)
C17 H17A 0.9300
C18 C19 1.366(4)
C18 H18A 0.9300
C19 N3 1.349(4)
C19 H19A 0.9300
C20 C23 1.520(5)
C20 C21 1.530(4)
C20 C22 1.534(5)
C21 H21A 0.9600
C21 H21B 0.9600
C21 H21C 0.9600
C22 H22A 0.9600
C22 H22B 0.9600
C22 H22C 0.9600
C23 H23A 0.9600
C23 H23B 0.9600
C23 H23C 0.9600
C24 C27 1.521(4)
C24 C26 1.524(4)
C24 C25 1.529(4)
C25 H25A 0.9600
C25 H25B 0.9600
C25 H25C 0.9600
C26 H26A 0.9600
C26 H26B 0.9600
C26 H26C 0.9600
C27 H27A 0.9600
C27 H27B 0.9600
C27 H27C 0.9600
O2 C28 1.405(4)
C28 H28A 0.9600
C28 H28B 0.9600
C28 H28C 0.9600

loop_
_geom_torsion_atom_site_label_1
_geom_torsion_atom_site_label_2
_geom_torsion_atom_site_label_3
_geom_torsion_atom_site_label_4
_geom_torsion
N1 Ni1 O1 C1 -1.51(18)
N3 Ni1 O1 C1 177.46(19)
Ni1 O1 C1 C6 -0.5(3)
Ni1 O1 C1 C2 179.4(2)
O1 C1 C2 C3 177.5(3)
C6 C1 C2 C3 -2.6(4)
O1 C1 C2 C20 -2.2(4)
C6 C1 C2 C20 177.8(3)
C1 C2 C3 C4 -0.3(5)
C20 C2 C3 C4 179.4(3)
C2 C3 C4 C5 1.6(4)
C2 C3 C4 C24 -178.0(3)
C3 C4 C5 C6 0.0(4)
C24 C4 C5 C6 179.5(2)
C4 C5 C6 C1 -2.9(4)
C4 C5 C6 N1 178.5(2)
O1 C1 C6 C5 -175.8(2)
C2 C1 C6 C5 4.2(4)
O1 C1 C6 N1 3.0(3)
C2 C1 C6 N1 -177.0(2)
C5 C6 N1 C7 -4.4(4)
C1 C6 N1 C7 176.9(2)
C5 C6 N1 Ni1 174.7(2)
C1 C6 N1 Ni1 -4.1(3)
O1 Ni1 N1 C7 -177.8(2)
N2 Ni1 N1 C7 -0.6(2)
O1 Ni1 N1 C6 3.14(17)
N2 Ni1 N1 C6 -179.64(17)
C6 N1 C7 C8 -178.0(2)
Ni1 N1 C7 C8 3.1(4)
N1 C7 C8 C9 177.4(3)
N1 C7 C8 C13 -0.6(4)
C7 C8 C9 C10 -177.6(3)
C13 C8 C9 C10 0.5(4)
C8 C9 C10 C11 1.1(5)
C9 C10 C11 C12 -1.8(5)
C10 C11 C12 C13 0.9(5)
C11 C12 C13 N2 -177.7(3)
C11 C12 C13 C8 0.7(4)
C9 C8 C13 N2 177.1(2)
C7 C8 C13 N2 -5.0(4)
C9 C8 C13 C12 -1.4(4)
C7 C8 C13 C12 176.6(2)
C12 C13 N2 C14 -1.5(4)
C8 C13 N2 C14 -179.9(2)
C12 C13 N2 Ni1 -173.9(2)
C8 C13 N2 Ni1 7.8(4)
N1 Ni1 N2 C13 -4.8(2)
N3 Ni1 N2 C13 176.1(2)
N1 Ni1 N2 C14 -177.29(18)
N3 Ni1 N2 C14 3.64(18)
C13 N2 C14 O2 62.2(3)
Ni1 N2 C14 O2 -124.5(2)
C13 N2 C14 C15 -175.0(2)
Ni1 N2 C14 C15 -1.7(3)
O2 C14 C15 N3 124.0(2)
N2 C14 C15 N3 -2.3(3)
O2 C14 C15 C16 -52.5(4)
N2 C14 C15 C16 -178.7(3)
N3 C15 C16 C17 -2.1(5)
C14 C15 C16 C17 174.1(3)
C15 C16 C17 C18 1.8(5)
C16 C17 C18 C19 0.3(5)
C17 C18 C19 N3 -2.3(5)
C16 C15 N3 C19 0.2(4)
C14 C15 N3 C19 -176.3(2)
C16 C15 N3 Ni1 -178.3(2)
C14 C15 N3 Ni1 5.2(3)
C18 C19 N3 C15 2.1(5)
C18 C19 N3 Ni1 -179.7(2)
O1 Ni1 N3 C15 172.16(19)
N2 Ni1 N3 C15 -5.02(19)
O1 Ni1 N3 C19 -6.1(3)
N2 Ni1 N3 C19 176.7(3)
C3 C2 C20 C23 123.5(3)
C1 C2 C20 C23 -56.9(4)
C3 C2 C20 C21 3.4(5)
C1 C2 C20 C21 -177.0(3)
C3 C2 C20 C22 -116.6(3)
C1 C2 C20 C22 63.1(4)
C5 C4 C24 C27 116.0(3)
C3 C4 C24 C27 -64.5(3)
C5 C4 C24 C26 -123.7(3)
C3 C4 C24 C26 55.8(4)
C5 C4 C24 C25 -4.5(4)
C3 C4 C24 C25 175.0(3)
N2 C14 O2 C28 54.8(3)
C15 C14 O2 C28 -67.8(3)
